data_7708760
loop_
_publ_author_name
'Prakasham, A. P.'
'Ta, Sabyasachi'
'Dey, Shreyata'
'Ghosh, Prasenjit'

_publ_section_title
;
 One pot tandem dual C&#xE001;C and C&#xE001;O bond reductions in the
 \b-alkylation of secondary alcohols with primary alcohols by ruthenium
 complexes of amido and picolyl functionalized N-heterocyclic carbenes.
;
_journal_issue 43
_journal_name_full 'Dalton transactions (Cambridge, England : 2003)'
_journal_page_first 15640
_journal_page_last 15654
_journal_paper_doi 10.1039/d1dt02849a
_journal_volume 50
_journal_year 2021
_chemical_formula_moiety 'C32 H38 Cl N3 O Ru'
_chemical_formula_sum 'C32 H38 Cl N3 O Ru'
_chemical_formula_weight 617.17
_space_group_crystal_system triclinic
_space_group_IT_number 2
_space_group_name_Hall '-P 1'
_space_group_name_H-M_alt 'P -1'
_atom_sites_solution_hydrogens geom
_audit_creation_date 2019-06-14
_audit_creation_method
;
Olex2 1.2-ac4
(compiled 2018.05.17 svn.r3504 for Rigaku Oxford Diffraction, GUI svn.r5492)
;
_audit_update_record
;
2019-06-27 deposited with the CCDC.	2021-09-28 downloaded from the CCDC.
;
_cell_angle_alpha 103.407(3)
_cell_angle_beta 104.358(3)
_cell_angle_gamma 102.686(3)
_cell_formula_units_Z 2
_cell_length_a 8.0275(3)
_cell_length_b 13.1953(5)
_cell_length_c 15.2588(6)
_cell_measurement_reflns_used 6940
_cell_measurement_temperature 150(2)
_cell_measurement_theta_max 30.9790
_cell_measurement_theta_min 2.5200
_cell_volume 1455.80(11)
_computing_cell_refinement 'CrysAlisPro 1.171.39.46 (Rigaku OD, 2018)'
_computing_data_collection 'CrysAlisPro 1.171.39.46 (Rigaku OD, 2018)'
_computing_data_reduction 'CrysAlisPro 1.171.39.46 (Rigaku OD, 2018)'
_computing_molecular_graphics 'Olex2 (Dolomanov et al., 2009)'
_computing_publication_material 'Olex2 (Dolomanov et al., 2009)'
_computing_structure_refinement 'ShelXL (Sheldrick, 2015)'
_computing_structure_solution 'SHELXT 2014/4 (Sheldrick, 2014)'
_diffrn_ambient_temperature 150.0
_diffrn_measured_fraction_theta_full 0.996
_diffrn_measured_fraction_theta_max 0.996
_diffrn_measurement_device_type 'dtrek-CrysAlisPro-abstract goniometer imported rigaku-d*trek images'
_diffrn_radiation_type MoK\a
_diffrn_radiation_wavelength 0.71073
_diffrn_reflns_av_R_equivalents 0.1072
_diffrn_reflns_av_unetI/netI 0.0934
_diffrn_reflns_Laue_measured_fraction_full 0.996
_diffrn_reflns_Laue_measured_fraction_max 0.996
_diffrn_reflns_limit_h_max 9
_diffrn_reflns_limit_h_min -9
_diffrn_reflns_limit_k_max 15
_diffrn_reflns_limit_k_min -15
_diffrn_reflns_limit_l_max 15
_diffrn_reflns_limit_l_min -18
_diffrn_reflns_number 10904
_diffrn_reflns_point_group_measured_fraction_full 0.996
_diffrn_reflns_point_group_measured_fraction_max 0.996
_diffrn_reflns_theta_full 25.000
_diffrn_reflns_theta_max 25.000
_diffrn_reflns_theta_min 2.510
_diffrn_source 'fine-focus sealed X-ray tube'
_exptl_absorpt_coefficient_mu 0.660
_exptl_absorpt_correction_T_max 1.00000
_exptl_absorpt_correction_T_min 0.20628
_exptl_absorpt_correction_type multi-scan
_exptl_absorpt_process_details
;
CrysAlisPro 1.171.39.46 (Rigaku Oxford Diffraction, 2018)
Empirical absorption correction using spherical harmonics,
 implemented in SCALE3 ABSPACK scaling algorithm.
;
_exptl_crystal_colour orange
_exptl_crystal_density_diffrn 1.408
_exptl_crystal_description block
_exptl_crystal_F_000 640
_exptl_crystal_size_max 0.21
_exptl_crystal_size_mid 0.15
_exptl_crystal_size_min 0.02
_refine_diff_density_max 0.847
_refine_diff_density_min -2.030
_refine_diff_density_rms 0.188
_refine_ls_extinction_method none
_refine_ls_goodness_of_fit_ref 1.068
_refine_ls_hydrogen_treatment constr
_refine_ls_matrix_type full
_refine_ls_number_parameters 351
_refine_ls_number_reflns 5112
_refine_ls_number_restraints 0
_refine_ls_restrained_S_all 1.068
_refine_ls_R_factor_all 0.0667
_refine_ls_R_factor_gt 0.0554
_refine_ls_shift/su_max 0.001
_refine_ls_shift/su_mean 0.000
_refine_ls_structure_factor_coef Fsqd
_refine_ls_weighting_details 'w=1/[\s^2^(Fo^2^)+(0.0824P)^2^] where P=(Fo^2^+2Fc^2^)/3'
_refine_ls_weighting_scheme calc
_refine_ls_wR_factor_gt 0.1324
_refine_ls_wR_factor_ref 0.1422
_reflns_Friedel_coverage 0.000
_reflns_number_gt 4556
_reflns_number_total 5112
_reflns_threshold_expression 'I > 2\s(I)'
_cod_data_source_file d1dt02849a2.cif
_cod_data_source_block pg-app-11-181-1_mo
_cod_original_cell_volume 1455.78(10)
_cod_database_code 7708760
_shelx_shelxl_version_number 2018/3
_shelx_space_group_comment
;
The symmetry employed for this shelxl refinement is uniquely defined
by the following loop, which should always be used as a source of
symmetry information in preference to the above space-group names.
They are only intended as comments.
;
_shelx_estimated_absorpt_t_max 0.987
_shelx_estimated_absorpt_t_min 0.874
_olex2_refinement_description
;
1. Fixed Uiso
 At 1.2 times of:
  All C(H) groups, All C(H,H) groups
 At 1.5 times of:
  All C(H,H,H) groups
2.a Ternary CH refined with riding coordinates:
 C30(H30)
2.b Secondary CH2 refined with riding coordinates:
 C13(H13A,H13B)
2.c Aromatic/amide H refined with riding coordinates:
 C2(H2), C6(H6), C25(H25), C29(H29), C3(H3), C19(H19), C28(H28), C18(H18),
 C8(H8), C17(H17), C26(H26)
2.d Idealised Me refined as rotating group:
 C23(H23A,H23B,H23C), C21(H21A,H21B,H21C), C22(H22A,H22B,H22C), C31(H31A,H31B,
 H31C), C11(H11A,H11B,H11C), C10(H10A,H10B,H10C), C12(H12A,H12B,H12C), C32(H32A,
 H32B,H32C)
;
_olex2_submission_special_instructions 'No special instructions were received'

loop_
_space_group_symop_operation_xyz
'x, y, z'
'-x, -y, -z'

loop_
_atom_site_label
_atom_site_type_symbol
_atom_site_fract_x
_atom_site_fract_y
_atom_site_fract_z
_atom_site_U_iso_or_equiv
_atom_site_adp_type
_atom_site_occupancy
_atom_site_site_symmetry_order
_atom_site_calc_flag
_atom_site_refinement_flags_posn
_atom_site_refinement_flags_adp
_atom_site_refinement_flags_occupancy
_atom_site_disorder_assembly
_atom_site_disorder_group
Ru1 Ru 0.56074(4) 0.81084(2) 0.29954(2) 0.01650(15) Uani 1 1 d . . . . .
Cl1 Cl 0.86512(13) 0.79760(8) 0.33511(8) 0.0248(3) Uani 1 1 d . . . . .
N1 N 0.4113(4) 0.5759(3) 0.3171(2) 0.0197(7) Uani 1 1 d . . . . .
O1 O 0.5230(4) 0.7727(2) 0.15348(19) 0.0211(6) Uani 1 1 d . . . . .
N3 N 0.4642(5) 0.6593(3) 0.0039(2) 0.0229(8) Uani 1 1 d . . . . .
N2 N 0.5187(4) 0.5756(3) 0.2020(2) 0.0191(7) Uani 1 1 d . . . . .
C5 C 0.5009(6) 0.6420(3) 0.4890(3) 0.0236(9) Uani 1 1 d . . . . .
C2 C 0.4601(6) 0.4681(3) 0.1982(3) 0.0248(10) Uani 1 1 d . . . . .
H2 H 0.465968 0.406527 0.153588 0.030 Uiso 1 1 calc R . . . .
C4 C 0.3646(6) 0.6070(3) 0.4019(3) 0.0209(9) Uani 1 1 d . . . . .
C6 C 0.4553(6) 0.6769(3) 0.5704(3) 0.0263(10) Uani 1 1 d . . . . .
H6 H 0.546815 0.703472 0.630243 0.032 Uiso 1 1 calc R . . . .
C1 C 0.4886(5) 0.6436(3) 0.2739(3) 0.0186(8) Uani 1 1 d . . . . .
C9 C 0.1854(6) 0.6009(3) 0.3950(3) 0.0243(9) Uani 1 1 d . . . . .
C25 C 0.4559(5) 0.8582(3) 0.4184(3) 0.0195(9) Uani 1 1 d . . . . .
H25 H 0.423008 0.820227 0.460214 0.023 Uiso 1 1 calc R . . . .
C15 C 0.3760(6) 0.7267(3) -0.0376(3) 0.0224(9) Uani 1 1 d . . . . .
C20 C 0.4759(6) 0.8218(3) -0.0488(3) 0.0269(10) Uani 1 1 d . . . . .
C29 C 0.6751(5) 0.9863(3) 0.3821(3) 0.0218(9) Uani 1 1 d . . . . .
H29 H 0.792882 1.034174 0.398664 0.026 Uiso 1 1 calc R . . . .
C3 C 0.3927(6) 0.4680(3) 0.2705(3) 0.0250(9) Uani 1 1 d . . . . .
H3 H 0.341706 0.405765 0.286781 0.030 Uiso 1 1 calc R . . . .
C19 C 0.3817(7) 0.8826(4) -0.0940(3) 0.0312(10) Uani 1 1 d . . . . .
H19 H 0.447026 0.947626 -0.101535 0.037 Uiso 1 1 calc R . . . .
C14 C 0.5254(5) 0.6860(3) 0.0943(3) 0.0178(8) Uani 1 1 d . . . . .
C16 C 0.1899(6) 0.6926(3) -0.0725(3) 0.0274(10) Uani 1 1 d . . . . .
C28 C 0.5470(6) 0.9771(3) 0.2985(3) 0.0210(9) Uani 1 1 d . . . . .
H28 H 0.577570 1.020068 0.259581 0.025 Uiso 1 1 calc R . . . .
C24 C 0.6335(5) 0.9255(3) 0.4437(3) 0.0205(9) Uani 1 1 d . . . . .
C13 C 0.6094(5) 0.6087(3) 0.1359(3) 0.0203(9) Uani 1 1 d . . . . .
H13A H 0.597577 0.543553 0.084281 0.024 Uiso 1 1 calc R . . . .
H13B H 0.739113 0.644986 0.169868 0.024 Uiso 1 1 calc R . . . .
C7 C 0.2784(6) 0.6739(3) 0.5669(3) 0.0294(10) Uani 1 1 d . . . . .
C23 C 0.7752(6) 0.9344(3) 0.5321(3) 0.0266(10) Uani 1 1 d . . . . .
H23A H 0.720948 0.893265 0.569005 0.040 Uiso 1 1 calc GR . . . .
H23B H 0.829131 1.011145 0.570119 0.040 Uiso 1 1 calc GR . . . .
H23C H 0.868487 0.904539 0.515181 0.040 Uiso 1 1 calc GR . . . .
C21 C 0.6772(6) 0.8580(4) -0.0108(4) 0.0316(11) Uani 1 1 d . . . . .
H21A H 0.715351 0.870948 0.058004 0.047 Uiso 1 1 calc GR . . . .
H21B H 0.723982 0.925577 -0.024719 0.047 Uiso 1 1 calc GR . . . .
H21C H 0.723828 0.801309 -0.040879 0.047 Uiso 1 1 calc GR . . . .
C18 C 0.1980(7) 0.8507(4) -0.1275(3) 0.0359(11) Uani 1 1 d . . . . .
H18 H 0.136823 0.893553 -0.157666 0.043 Uiso 1 1 calc R . . . .
C22 C 0.0860(6) 0.5903(4) -0.0601(4) 0.0354(11) Uani 1 1 d . . . . .
H22A H 0.122147 0.528410 -0.090400 0.053 Uiso 1 1 calc GR . . . .
H22B H -0.043005 0.577562 -0.089490 0.053 Uiso 1 1 calc GR . . . .
H22C H 0.111112 0.598180 0.007761 0.053 Uiso 1 1 calc GR . . . .
C8 C 0.1476(6) 0.6349(4) 0.4793(3) 0.0299(11) Uani 1 1 d . . . . .
H8 H 0.026674 0.631111 0.476368 0.036 Uiso 1 1 calc R . . . .
C31 C 0.0796(6) 0.7884(4) 0.1391(3) 0.0341(11) Uani 1 1 d . . . . .
H31A H 0.002435 0.792729 0.179676 0.051 Uiso 1 1 calc GR . . . .
H31B H 0.125320 0.725498 0.139850 0.051 Uiso 1 1 calc GR . . . .
H31C H 0.009820 0.780250 0.073964 0.051 Uiso 1 1 calc GR . . . .
C11 C 0.6908(5) 0.6429(4) 0.4947(3) 0.0269(10) Uani 1 1 d . . . . .
H11A H 0.694104 0.568134 0.469763 0.040 Uiso 1 1 calc GR . . . .
H11B H 0.767901 0.673841 0.560960 0.040 Uiso 1 1 calc GR . . . .
H11C H 0.734146 0.687176 0.456934 0.040 Uiso 1 1 calc GR . . . .
C10 C 0.0417(6) 0.5599(4) 0.3006(3) 0.0317(11) Uani 1 1 d . . . . .
H10A H 0.079964 0.598000 0.257639 0.048 Uiso 1 1 calc GR . . . .
H10B H -0.069707 0.573445 0.308562 0.048 Uiso 1 1 calc GR . . . .
H10C H 0.020629 0.481468 0.273643 0.048 Uiso 1 1 calc GR . . . .
C12 C 0.2304(8) 0.7104(4) 0.6558(4) 0.0471(14) Uani 1 1 d . . . . .
H12A H 0.336545 0.728434 0.711360 0.071 Uiso 1 1 calc GR . . . .
H12B H 0.134505 0.651532 0.658200 0.071 Uiso 1 1 calc GR . . . .
H12C H 0.188709 0.774832 0.655880 0.071 Uiso 1 1 calc GR . . . .
C17 C 0.1010(6) 0.7556(4) -0.1173(3) 0.0329(11) Uani 1 1 d . . . . .
H17 H -0.026722 0.733252 -0.141014 0.039 Uiso 1 1 calc R . . . .
C30 C 0.2372(6) 0.8924(3) 0.1760(3) 0.0252(9) Uani 1 1 d . . . . .
H30 H 0.303460 0.890509 0.128417 0.030 Uiso 1 1 calc R . . . .
C32 C 0.1695(7) 0.9939(4) 0.1849(4) 0.0413(12) Uani 1 1 d . . . . .
H32A H 0.092724 0.990149 0.122640 0.062 Uiso 1 1 calc GR . . . .
H32B H 0.272631 1.059710 0.208266 0.062 Uiso 1 1 calc GR . . . .
H32C H 0.100242 0.996384 0.229605 0.062 Uiso 1 1 calc GR . . . .
C26 C 0.3247(6) 0.8459(3) 0.3318(3) 0.0217(9) Uani 1 1 d . . . . .
H26 H 0.206613 0.798487 0.315545 0.026 Uiso 1 1 calc R . . . .
C27 C 0.3690(5) 0.9036(3) 0.2699(3) 0.0191(9) Uani 1 1 d . . . . .

loop_
_atom_site_aniso_label
_atom_site_aniso_U_11
_atom_site_aniso_U_22
_atom_site_aniso_U_33
_atom_site_aniso_U_23
_atom_site_aniso_U_13
_atom_site_aniso_U_12
Ru1 0.0131(2) 0.0213(2) 0.0216(2) 0.00964(15) 0.00984(17) 0.00966(15)
Cl1 0.0127(5) 0.0327(5) 0.0318(6) 0.0073(5) 0.0106(5) 0.0109(4)
N1 0.0178(18) 0.0229(16) 0.024(2) 0.0111(14) 0.0098(16) 0.0092(14)
O1 0.0270(16) 0.0267(14) 0.0177(15) 0.0092(12) 0.0117(13) 0.0157(12)
N3 0.026(2) 0.0287(18) 0.022(2) 0.0104(15) 0.0115(17) 0.0156(15)
N2 0.0162(17) 0.0238(16) 0.0243(19) 0.0104(14) 0.0105(15) 0.0114(14)
C5 0.023(2) 0.028(2) 0.031(3) 0.0194(19) 0.013(2) 0.0155(18)
C2 0.026(2) 0.0192(19) 0.037(3) 0.0111(18) 0.013(2) 0.0147(18)
C4 0.023(2) 0.0220(19) 0.030(2) 0.0163(18) 0.016(2) 0.0126(17)
C6 0.031(3) 0.029(2) 0.024(2) 0.0150(18) 0.009(2) 0.0107(19)
C1 0.013(2) 0.026(2) 0.022(2) 0.0115(17) 0.0090(18) 0.0091(16)
C9 0.019(2) 0.028(2) 0.034(3) 0.0161(19) 0.011(2) 0.0120(18)
C25 0.020(2) 0.026(2) 0.021(2) 0.0072(17) 0.0127(18) 0.0150(17)
C15 0.025(2) 0.028(2) 0.019(2) 0.0052(17) 0.0099(19) 0.0154(18)
C20 0.030(3) 0.032(2) 0.024(2) 0.0129(19) 0.011(2) 0.014(2)
C29 0.019(2) 0.0172(19) 0.031(3) 0.0060(17) 0.011(2) 0.0073(16)
C3 0.031(2) 0.021(2) 0.032(3) 0.0127(18) 0.014(2) 0.0133(18)
C19 0.043(3) 0.030(2) 0.028(3) 0.0153(19) 0.013(2) 0.018(2)
C14 0.014(2) 0.0197(19) 0.025(2) 0.0104(17) 0.0105(18) 0.0063(16)
C16 0.029(2) 0.035(2) 0.023(2) 0.0074(19) 0.012(2) 0.014(2)
C28 0.025(2) 0.0181(18) 0.028(2) 0.0109(17) 0.015(2) 0.0120(17)
C24 0.019(2) 0.022(2) 0.022(2) 0.0040(17) 0.0064(18) 0.0126(17)
C13 0.022(2) 0.025(2) 0.021(2) 0.0091(17) 0.0116(19) 0.0129(17)
C7 0.039(3) 0.034(2) 0.027(3) 0.014(2) 0.021(2) 0.016(2)
C23 0.023(2) 0.030(2) 0.026(2) 0.0033(19) 0.007(2) 0.0113(18)
C21 0.025(2) 0.035(2) 0.043(3) 0.020(2) 0.012(2) 0.014(2)
C18 0.039(3) 0.048(3) 0.032(3) 0.019(2) 0.009(2) 0.030(2)
C22 0.026(3) 0.043(3) 0.035(3) 0.011(2) 0.009(2) 0.007(2)
C8 0.026(2) 0.040(2) 0.041(3) 0.021(2) 0.022(2) 0.020(2)
C31 0.026(3) 0.051(3) 0.024(3) 0.014(2) 0.003(2) 0.015(2)
C11 0.015(2) 0.038(2) 0.033(3) 0.017(2) 0.006(2) 0.0117(19)
C10 0.023(2) 0.035(2) 0.040(3) 0.012(2) 0.009(2) 0.014(2)
C12 0.065(4) 0.052(3) 0.043(3) 0.021(3) 0.036(3) 0.026(3)
C17 0.028(3) 0.043(3) 0.028(3) 0.008(2) 0.003(2) 0.020(2)
C30 0.026(2) 0.041(2) 0.022(2) 0.0156(19) 0.014(2) 0.024(2)
C32 0.041(3) 0.056(3) 0.042(3) 0.027(3) 0.013(3) 0.032(3)
C26 0.020(2) 0.0192(19) 0.031(3) 0.0070(17) 0.015(2) 0.0096(17)
C27 0.018(2) 0.024(2) 0.029(2) 0.0140(17) 0.0144(19) 0.0183(17)

loop_
_atom_type_symbol
_atom_type_description
_atom_type_scat_dispersion_real
_atom_type_scat_dispersion_imag
_atom_type_scat_source
C C 0.0033 0.0016 'International Tables Vol C Tables 4.2.6.8 and 6.1.1.4'
H H 0.0000 0.0000 'International Tables Vol C Tables 4.2.6.8 and 6.1.1.4'
Cl Cl 0.1484 0.1585 'International Tables Vol C Tables 4.2.6.8 and 6.1.1.4'
N N 0.0061 0.0033 'International Tables Vol C Tables 4.2.6.8 and 6.1.1.4'
O O 0.0106 0.0060 'International Tables Vol C Tables 4.2.6.8 and 6.1.1.4'
Ru Ru -1.2594 0.8363 'International Tables Vol C Tables 4.2.6.8 and 6.1.1.4'

loop_
_geom_angle_atom_site_label_1
_geom_angle_atom_site_label_2
_geom_angle_atom_site_label_3
_geom_angle
_geom_angle_site_symmetry_1
_geom_angle_site_symmetry_3
_geom_angle_publ_flag
O1 Ru1 Cl1 92.71(8) . . ?
O1 Ru1 C25 148.78(13) . . ?
O1 Ru1 C29 116.14(13) . . ?
O1 Ru1 C28 87.93(13) . . ?
O1 Ru1 C24 153.43(13) . . ?
O1 Ru1 C26 111.05(14) . . ?
O1 Ru1 C27 84.20(13) . . ?
C1 Ru1 Cl1 84.31(11) . . ?
C1 Ru1 O1 84.57(13) . . ?
C1 Ru1 C25 99.69(14) . . ?
C1 Ru1 C29 158.28(17) . . ?
C1 Ru1 C28 161.58(16) . . ?
C1 Ru1 C24 121.98(15) . . ?
C1 Ru1 C26 100.11(14) . . ?
C1 Ru1 C27 124.29(15) . . ?
C25 Ru1 Cl1 118.43(11) . . ?
C25 Ru1 C29 66.42(14) . . ?
C25 Ru1 C28 78.42(14) . . ?
C25 Ru1 C24 37.18(15) . . ?
C29 Ru1 Cl1 88.00(11) . . ?
C29 Ru1 C28 36.35(15) . . ?
C28 Ru1 Cl1 112.88(11) . . ?
C24 Ru1 Cl1 89.41(10) . . ?
C24 Ru1 C29 37.44(14) . . ?
C24 Ru1 C28 66.99(15) . . ?
C26 Ru1 Cl1 156.08(12) . . ?
C26 Ru1 C25 37.74(15) . . ?
C26 Ru1 C29 79.29(15) . . ?
C26 Ru1 C28 67.05(14) . . ?
C26 Ru1 C24 68.20(15) . . ?
C26 Ru1 C27 37.44(14) . . ?
C27 Ru1 Cl1 150.55(10) . . ?
C27 Ru1 C25 67.76(14) . . ?
C27 Ru1 C29 67.59(15) . . ?
C27 Ru1 C28 37.90(15) . . ?
C27 Ru1 C24 81.08(15) . . ?
C1 N1 C4 126.8(3) . . ?
C1 N1 C3 110.3(3) . . ?
C3 N1 C4 122.8(3) . . ?
C14 O1 Ru1 130.4(3) . . ?
C14 N3 C15 118.5(3) . . ?
C2 N2 C13 121.7(3) . . ?
C1 N2 C2 112.4(3) . . ?
C1 N2 C13 125.9(3) . . ?
C4 C5 C11 121.4(4) . . ?
C6 C5 C4 117.7(4) . . ?
C6 C5 C11 121.0(4) . . ?
C3 C2 N2 105.9(3) . . ?
C5 C4 N1 118.3(3) . . ?
C5 C4 C9 122.4(4) . . ?
C9 C4 N1 119.3(4) . . ?
C5 C6 C7 121.9(4) . . ?
N1 C1 Ru1 133.8(3) . . ?
N2 C1 Ru1 122.3(3) . . ?
N2 C1 N1 103.9(3) . . ?
C4 C9 C10 121.1(4) . . ?
C8 C9 C4 117.2(4) . . ?
C8 C9 C10 121.8(4) . . ?
C24 C25 Ru1 71.8(2) . . ?
C24 C25 C26 121.5(4) . . ?
C26 C25 Ru1 70.6(2) . . ?
C20 C15 N3 120.5(4) . . ?
C16 C15 N3 118.3(4) . . ?
C16 C15 C20 121.0(4) . . ?
C15 C20 C21 120.6(4) . . ?
C19 C20 C15 118.0(4) . . ?
C19 C20 C21 121.4(4) . . ?
C28 C29 Ru1 72.0(2) . . ?
C28 C29 C24 121.3(4) . . ?
C24 C29 Ru1 71.0(2) . . ?
C2 C3 N1 107.5(3) . . ?
C18 C19 C20 121.6(4) . . ?
O1 C14 C13 117.0(4) . . ?
N3 C14 O1 126.2(4) . . ?
N3 C14 C13 116.8(3) . . ?
C15 C16 C22 120.0(4) . . ?
C15 C16 C17 119.1(4) . . ?
C17 C16 C22 120.8(4) . . ?
C29 C28 Ru1 71.7(2) . . ?
C29 C28 C27 121.0(4) . . ?
C27 C28 Ru1 69.9(2) . . ?
C25 C24 Ru1 71.0(2) . . ?
C25 C24 C29 117.7(4) . . ?
C25 C24 C23 122.0(4) . . ?
C29 C24 Ru1 71.6(2) . . ?
C29 C24 C23 120.3(4) . . ?
C23 C24 Ru1 128.7(3) . . ?
N2 C13 C14 109.5(3) . . ?
C6 C7 C12 121.3(4) . . ?
C8 C7 C6 118.1(4) . . ?
C8 C7 C12 120.5(4) . . ?
C19 C18 C17 119.8(4) . . ?
C7 C8 C9 122.7(4) . . ?
C18 C17 C16 120.4(4) . . ?
C31 C30 C32 110.7(4) . . ?
C27 C30 C31 113.5(3) . . ?
C27 C30 C32 109.2(4) . . ?
C25 C26 Ru1 71.7(2) . . ?
C27 C26 Ru1 71.5(2) . . ?
C27 C26 C25 120.2(4) . . ?
C28 C27 Ru1 72.2(2) . . ?
C28 C27 C30 119.0(3) . . ?
C30 C27 Ru1 128.4(3) . . ?
C26 C27 Ru1 71.1(2) . . ?
C26 C27 C28 118.1(4) . . ?
C26 C27 C30 122.9(4) . . ?

loop_
_geom_bond_atom_site_label_1
_geom_bond_atom_site_label_2
_geom_bond_distance
_geom_bond_site_symmetry_2
_geom_bond_publ_flag
Ru1 Cl1 2.4226(10) . ?
Ru1 O1 2.095(3) . ?
Ru1 C1 2.069(4) . ?
Ru1 C25 2.202(4) . ?
Ru1 C29 2.221(4) . ?
Ru1 C28 2.224(4) . ?
Ru1 C24 2.213(4) . ?
Ru1 C26 2.188(4) . ?
Ru1 C27 2.193(4) . ?
N1 C4 1.430(5) . ?
N1 C1 1.362(5) . ?
N1 C3 1.392(5) . ?
O1 C14 1.291(4) . ?
N3 C15 1.418(5) . ?
N3 C14 1.277(5) . ?
N2 C2 1.375(5) . ?
N2 C1 1.355(5) . ?
N2 C13 1.473(5) . ?
C5 C4 1.396(6) . ?
C5 C6 1.386(6) . ?
C5 C11 1.503(6) . ?
C2 C3 1.343(6) . ?
C4 C9 1.398(6) . ?
C6 C7 1.400(6) . ?
C9 C8 1.391(6) . ?
C9 C10 1.497(6) . ?
C25 C24 1.408(6) . ?
C25 C26 1.420(6) . ?
C15 C20 1.405(6) . ?
C15 C16 1.385(6) . ?
C20 C19 1.398(6) . ?
C20 C21 1.497(6) . ?
C29 C28 1.386(6) . ?
C29 C24 1.423(6) . ?
C19 C18 1.367(7) . ?
C14 C13 1.512(5) . ?
C16 C22 1.502(6) . ?
C16 C17 1.397(6) . ?
C28 C27 1.435(6) . ?
C24 C23 1.495(6) . ?
C7 C8 1.379(7) . ?
C7 C12 1.503(6) . ?
C18 C17 1.388(6) . ?
C31 C30 1.525(6) . ?
C30 C32 1.543(6) . ?
C30 C27 1.509(6) . ?
C26 C27 1.406(5) . ?
